data_4085770
loop_
_publ_author_name
'Selikhov, Alexander N.'
'Mahrova, Tatyana V.'
'Cherkasov, Anton V.'
'Fukin, Georgy K.'
'Larionova, Joulia'
'Long, J\^erome'
'Trifonov, Alexander A.'

_publ_section_title
;
 Base-Free Lanthanoidocenes(II) Coordinated by Bulky
 Pentabenzylcyclopentadienyl Ligands
;
_journal_issue 10
_journal_name_full Organometallics
_journal_page_first 1991
_journal_paper_doi 10.1021/acs.organomet.5b00243
_journal_volume 34
_journal_year 2015
_chemical_formula_sum 'C80 H70 Yb'
_chemical_formula_weight 1204.40
_chemical_name_systematic
; 
 ? 
;
_space_group_IT_number 14
_symmetry_cell_setting monoclinic
_symmetry_space_group_name_Hall '-P 2yn'
_symmetry_space_group_name_H-M 'P 1 21/n 1'
_atom_sites_solution_hydrogens geom
_atom_sites_solution_primary direct
_atom_sites_solution_secondary difmap
_audit_creation_method SHELXL-97
_cell_angle_alpha 90.00
_cell_angle_beta 108.3420(10)
_cell_angle_gamma 90.00
_cell_formula_units_Z 4
_cell_length_a 14.8920(4)
_cell_length_b 22.8443(6)
_cell_length_c 17.9543(5)
_cell_measurement_reflns_used 950
_cell_measurement_temperature 100(2)
_cell_measurement_theta_max 30
_cell_measurement_theta_min 2
_cell_volume 5797.7(3)
_computing_cell_refinement 'Bruker SMART'
_computing_data_collection 'Bruker SMART'
_computing_data_reduction 'Bruker SHELXTL'
_computing_molecular_graphics 'Bruker SHELXTL'
_computing_publication_material 'Bruker SHELXTL'
_computing_structure_refinement 'SHELXL-97 (Sheldrick, 1997)'
_computing_structure_solution 'SHELXS-97 (Sheldrick, 1990)'
_diffrn_ambient_temperature 100(2)
_diffrn_measured_fraction_theta_full 0.998
_diffrn_measured_fraction_theta_max 0.998
_diffrn_measurement_device_type 'CCD area detector'
_diffrn_measurement_method 'omega scans'
_diffrn_radiation_monochromator graphite
_diffrn_radiation_source 'fine-focus sealed tube'
_diffrn_radiation_type MoK\a
_diffrn_radiation_wavelength 0.71073
_diffrn_reflns_av_R_equivalents 0.0257
_diffrn_reflns_av_sigmaI/netI 0.0304
_diffrn_reflns_limit_h_max 19
_diffrn_reflns_limit_h_min -19
_diffrn_reflns_limit_k_max 30
_diffrn_reflns_limit_k_min -30
_diffrn_reflns_limit_l_max 12
_diffrn_reflns_limit_l_min -23
_diffrn_reflns_number 40540
_diffrn_reflns_theta_full 28.00
_diffrn_reflns_theta_max 28.00
_diffrn_reflns_theta_min 1.79
_exptl_absorpt_coefficient_mu 1.660
_exptl_absorpt_correction_T_max 0.7324
_exptl_absorpt_correction_T_min 0.7324
_exptl_absorpt_correction_type multi-scan
_exptl_absorpt_process_details 'SADABS (Sheldrick, 1998)'
_exptl_crystal_colour brown
_exptl_crystal_density_diffrn 1.380
_exptl_crystal_density_method 'not measured'
_exptl_crystal_description prism
_exptl_crystal_F_000 2480
_exptl_crystal_size_max 0.20
_exptl_crystal_size_mid 0.20
_exptl_crystal_size_min 0.20
_refine_diff_density_max 2.012
_refine_diff_density_min -0.462
_refine_diff_density_rms 0.084
_refine_ls_extinction_method none
_refine_ls_goodness_of_fit_ref 1.027
_refine_ls_hydrogen_treatment constr
_refine_ls_matrix_type full
_refine_ls_number_parameters 730
_refine_ls_number_reflns 13974
_refine_ls_number_restraints 0
_refine_ls_restrained_S_all 1.027
_refine_ls_R_factor_all 0.0371
_refine_ls_R_factor_gt 0.0263
_refine_ls_shift/su_max 0.001
_refine_ls_shift/su_mean 0.000
_refine_ls_structure_factor_coef Fsqd
_refine_ls_weighting_details 'calc w=1/[\s^2^(Fo^2^)+(0.0355P)^2^+0.9344P] where P=(Fo^2^+2Fc^2^)/3'
_refine_ls_weighting_scheme calc
_refine_ls_wR_factor_gt 0.0598
_refine_ls_wR_factor_ref 0.0626
_reflns_number_gt 11622
_reflns_number_total 13974
_reflns_threshold_expression >2sigma(I)
_cod_data_source_file om5b00243_si_002.cif
_cod_data_source_block ybcpbnm
_cod_depositor_comments
;
The following automatic conversions were performed:

'_symmetry_cell_setting' value 'Monoclinic' changed to 'monoclinic'
according to
/usr/data/users/saulius/crontab/automatic-downloads/rss-feeds/ACS/lib/dictionaries/cif_core.dic
dictionary named 'cif_core.dic' version 2.4.2 from 2011-04-26.

Automatic conversion script
Id: cif_fix_values 3271 2015-04-21 07:52:19Z andrius 

 Adding full bibliography for 4085770--4085776.cif.
;
_cod_original_sg_symbol_H-M P2(1)/n
_cod_database_code 4085770

loop_
_symmetry_equiv_pos_as_xyz
'x, y, z'
'-x+1/2, y+1/2, -z+1/2'
'-x, -y, -z'
'x-1/2, -y-1/2, z-1/2'

loop_
_atom_site_label
_atom_site_type_symbol
_atom_site_fract_x
_atom_site_fract_y
_atom_site_fract_z
_atom_site_U_iso_or_equiv
_atom_site_adp_type
_atom_site_occupancy
_atom_site_symmetry_multiplicity
_atom_site_calc_flag
_atom_site_refinement_flags
Yb1 Yb 0.250024(5) 0.359480(3) 0.482350(4) 0.01468(2) Uani 1 1 d .
C1 C 0.34727(11) 0.38723(7) 0.38439(9) 0.0162(3) Uani 1 1 d .
C2 C 0.25107(11) 0.38858(7) 0.33613(9) 0.0150(3) Uani 1 1 d .
C3 C 0.21630(11) 0.33009(7) 0.32752(9) 0.0159(3) Uani 1 1 d .
C4 C 0.29109(11) 0.29277(7) 0.37012(9) 0.0165(3) Uani 1 1 d .
C5 C 0.37212(11) 0.32819(7) 0.40591(9) 0.0170(3) Uani 1 1 d .
C6 C 0.12114(11) 0.33854(7) 0.55528(9) 0.0167(3) Uani 1 1 d .
C7 C 0.20339(12) 0.35078(7) 0.61862(9) 0.0176(3) Uani 1 1 d .
C8 C 0.26815(11) 0.30344(7) 0.62478(9) 0.0175(3) Uani 1 1 d .
C9 C 0.22535(11) 0.26302(7) 0.56358(9) 0.0166(3) Uani 1 1 d .
C10 C 0.13488(11) 0.28521(7) 0.52027(9) 0.0167(3) Uani 1 1 d .
C11 C 0.40964(11) 0.44018(7) 0.41098(9) 0.0194(4) Uani 1 1 d .
H11A H 0.4048 0.4656 0.3653 0.023 Uiso 1 1 calc R
H11B H 0.4763 0.4275 0.4332 0.023 Uiso 1 1 calc R
C12 C 0.38153(11) 0.47454(7) 0.47197(9) 0.0172(3) Uani 1 1 d .
C13 C 0.39429(12) 0.45061(7) 0.54631(10) 0.0213(4) Uani 1 1 d .
H13A H 0.4217 0.4128 0.5583 0.026 Uiso 1 1 calc R
C14 C 0.36752(13) 0.48114(9) 0.60289(11) 0.0293(4) Uani 1 1 d .
H14A H 0.3784 0.4646 0.6535 0.035 Uiso 1 1 calc R
C15 C 0.32509(14) 0.53550(9) 0.58571(12) 0.0355(5) Uani 1 1 d .
H15A H 0.3053 0.5560 0.6238 0.043 Uiso 1 1 calc R
C16 C 0.31185(14) 0.55966(8) 0.51255(13) 0.0325(5) Uani 1 1 d .
H16A H 0.2830 0.5970 0.5005 0.039 Uiso 1 1 calc R
C17 C 0.34032(12) 0.52991(7) 0.45647(11) 0.0234(4) Uani 1 1 d .
H17A H 0.3316 0.5475 0.4067 0.028 Uiso 1 1 calc R
C18 C 0.20018(11) 0.44134(7) 0.29337(9) 0.0171(3) Uani 1 1 d .
H18A H 0.2190 0.4757 0.3284 0.020 Uiso 1 1 calc R
H18B H 0.1314 0.4355 0.2826 0.020 Uiso 1 1 calc R
C19 C 0.21789(12) 0.45530(7) 0.21609(9) 0.0183(3) Uani 1 1 d .
C20 C 0.14869(13) 0.48442(7) 0.15670(10) 0.0246(4) Uani 1 1 d .
H20A H 0.0896 0.4935 0.1637 0.030 Uiso 1 1 calc R
C21 C 0.16518(16) 0.50034(8) 0.08732(11) 0.0337(5) Uani 1 1 d .
H21A H 0.1170 0.5195 0.0471 0.040 Uiso 1 1 calc R
C22 C 0.25105(15) 0.48846(8) 0.07665(11) 0.0335(5) Uani 1 1 d .
H22A H 0.2627 0.5002 0.0298 0.040 Uiso 1 1 calc R
C23 C 0.32008(14) 0.45926(8) 0.13474(10) 0.0290(4) Uani 1 1 d .
H23A H 0.3791 0.4506 0.1273 0.035 Uiso 1 1 calc R
C24 C 0.30388(12) 0.44248(7) 0.20379(10) 0.0221(4) Uani 1 1 d .
H24A H 0.3517 0.4221 0.2430 0.027 Uiso 1 1 calc R
C25 C 0.11606(12) 0.31116(7) 0.28188(9) 0.0205(4) Uani 1 1 d .
H25A H 0.0737 0.3239 0.3116 0.025 Uiso 1 1 calc R
H25B H 0.1145 0.2678 0.2803 0.025 Uiso 1 1 calc R
C26 C 0.07518(12) 0.33362(7) 0.19809(9) 0.0181(3) Uani 1 1 d .
C27 C -0.00607(12) 0.36777(8) 0.17662(10) 0.0227(4) Uani 1 1 d .
H27A H -0.0353 0.3776 0.2149 0.027 Uiso 1 1 calc R
C28 C -0.04563(12) 0.38796(8) 0.09978(10) 0.0242(4) Uani 1 1 d .
H28A H -0.1005 0.4120 0.0864 0.029 Uiso 1 1 calc R
C29 C -0.00455(12) 0.37281(8) 0.04321(10) 0.0236(4) Uani 1 1 d .
H29A H -0.0317 0.3858 -0.0094 0.028 Uiso 1 1 calc R
C30 C 0.07643(13) 0.33858(8) 0.06360(10) 0.0247(4) Uani 1 1 d .
H30A H 0.1050 0.3283 0.0250 0.030 Uiso 1 1 calc R
C31 C 0.11590(13) 0.31919(7) 0.14030(10) 0.0231(4) Uani 1 1 d .
H31A H 0.1714 0.2958 0.1536 0.028 Uiso 1 1 calc R
C32 C 0.29195(12) 0.22684(7) 0.36535(9) 0.0198(4) Uani 1 1 d .
H32A H 0.2287 0.2122 0.3635 0.024 Uiso 1 1 calc R
H32B H 0.3381 0.2117 0.4141 0.024 Uiso 1 1 calc R
C33 C 0.31642(11) 0.20149(7) 0.29567(9) 0.0177(3) Uani 1 1 d .
C34 C 0.32545(12) 0.23588(7) 0.23437(9) 0.0193(4) Uani 1 1 d .
H34A H 0.3199 0.2772 0.2368 0.023 Uiso 1 1 calc R
C35 C 0.34253(12) 0.21039(8) 0.16939(10) 0.0226(4) Uani 1 1 d .
H35A H 0.3477 0.2343 0.1277 0.027 Uiso 1 1 calc R
C36 C 0.35193(12) 0.15019(8) 0.16571(10) 0.0238(4) Uani 1 1 d .
H36A H 0.3631 0.1327 0.1214 0.029 Uiso 1 1 calc R
C37 C 0.34499(12) 0.11557(8) 0.22713(10) 0.0230(4) Uani 1 1 d .
H37A H 0.3521 0.0743 0.2251 0.028 Uiso 1 1 calc R
C38 C 0.32769(12) 0.14104(7) 0.29152(10) 0.0195(3) Uani 1 1 d .
H38A H 0.3235 0.1169 0.3334 0.023 Uiso 1 1 calc R
C39 C 0.46819(11) 0.30707(7) 0.45506(9) 0.0205(4) Uani 1 1 d .
H39A H 0.4610 0.2670 0.4733 0.025 Uiso 1 1 calc R
H39B H 0.4899 0.3323 0.5022 0.025 Uiso 1 1 calc R
C40 C 0.54582(12) 0.30578(7) 0.41650(10) 0.0194(4) Uani 1 1 d .
C41 C 0.52848(13) 0.31904(8) 0.33777(10) 0.0240(4) Uani 1 1 d .
H41A H 0.4665 0.3298 0.3063 0.029 Uiso 1 1 calc R
C42 C 0.60161(13) 0.31667(8) 0.30449(11) 0.0287(4) Uani 1 1 d .
H42A H 0.5890 0.3249 0.2503 0.034 Uiso 1 1 calc R
C43 C 0.69236(13) 0.30234(9) 0.35045(12) 0.0314(4) Uani 1 1 d .
H43A H 0.7420 0.3009 0.3277 0.038 Uiso 1 1 calc R
C44 C 0.71131(13) 0.28997(8) 0.42961(12) 0.0277(4) Uani 1 1 d .
H44A H 0.7738 0.2807 0.4614 0.033 Uiso 1 1 calc R
C45 C 0.63756(12) 0.29137(7) 0.46172(10) 0.0220(4) Uani 1 1 d .
H45A H 0.6501 0.2823 0.5157 0.026 Uiso 1 1 calc R
C46 C 0.03099(12) 0.37387(7) 0.53118(10) 0.0212(4) Uani 1 1 d .
H46A H 0.0277 0.3970 0.5769 0.025 Uiso 1 1 calc R
H46B H -0.0234 0.3466 0.5168 0.025 Uiso 1 1 calc R
C47 C 0.02139(11) 0.41512(7) 0.46316(10) 0.0195(3) Uani 1 1 d .
C48 C -0.05808(12) 0.41416(8) 0.39686(11) 0.0248(4) Uani 1 1 d .
H48A H -0.1060 0.3858 0.3928 0.030 Uiso 1 1 calc R
C49 C -0.06837(13) 0.45429(8) 0.33630(11) 0.0268(4) Uani 1 1 d .
H49A H -0.1230 0.4529 0.2912 0.032 Uiso 1 1 calc R
C50 C 0.00044(12) 0.49626(8) 0.34132(10) 0.0249(4) Uani 1 1 d .
H50A H -0.0071 0.5240 0.3003 0.030 Uiso 1 1 calc R
C51 C 0.08019(12) 0.49733(7) 0.40679(10) 0.0224(4) Uani 1 1 d .
H51A H 0.1278 0.5259 0.4106 0.027 Uiso 1 1 calc R
C52 C 0.09130(11) 0.45703(7) 0.46698(10) 0.0194(4) Uani 1 1 d .
H52A H 0.1469 0.4579 0.5112 0.023 Uiso 1 1 calc R
C53 C 0.21497(12) 0.40098(7) 0.67541(9) 0.0210(4) Uani 1 1 d .
H53A H 0.1858 0.4361 0.6452 0.025 Uiso 1 1 calc R
H53B H 0.2835 0.4090 0.6986 0.025 Uiso 1 1 calc R
C54 C 0.17365(11) 0.39331(7) 0.74214(9) 0.0182(3) Uani 1 1 d .
C55 C 0.18946(13) 0.43734(8) 0.79838(10) 0.0240(4) Uani 1 1 d .
H55A H 0.2294 0.4693 0.7963 0.029 Uiso 1 1 calc R
C56 C 0.14776(14) 0.43526(9) 0.85755(10) 0.0316(5) Uani 1 1 d .
H56A H 0.1578 0.4660 0.8949 0.038 Uiso 1 1 calc R
C57 C 0.09161(14) 0.38802(10) 0.86163(11) 0.0359(5) Uani 1 1 d .
H57A H 0.0628 0.3864 0.9018 0.043 Uiso 1 1 calc R
C58 C 0.07721(13) 0.34336(9) 0.80786(11) 0.0305(4) Uani 1 1 d .
H58A H 0.0393 0.3107 0.8115 0.037 Uiso 1 1 calc R
C59 C 0.11809(12) 0.34579(8) 0.74801(10) 0.0229(4) Uani 1 1 d .
H59A H 0.1079 0.3148 0.7110 0.027 Uiso 1 1 calc R
C60 C 0.35373(12) 0.29134(8) 0.69551(10) 0.0224(4) Uani 1 1 d .
H60A H 0.3747 0.2508 0.6908 0.027 Uiso 1 1 calc R
H60B H 0.3328 0.2927 0.7427 0.027 Uiso 1 1 calc R
C61 C 0.43930(12) 0.33094(7) 0.71043(10) 0.0208(4) Uani 1 1 d .
C62 C 0.50358(12) 0.32250(8) 0.66935(10) 0.0222(4) Uani 1 1 d .
H62A H 0.4926 0.2924 0.6311 0.027 Uiso 1 1 calc R
C63 C 0.58345(13) 0.35754(8) 0.68359(12) 0.0282(4) Uani 1 1 d .
H63A H 0.6268 0.3510 0.6553 0.034 Uiso 1 1 calc R
C64 C 0.60004(13) 0.40185(8) 0.73873(12) 0.0329(5) Uani 1 1 d .
H64A H 0.6537 0.4265 0.7474 0.040 Uiso 1 1 calc R
C65 C 0.53839(14) 0.41006(9) 0.78098(12) 0.0335(5) Uani 1 1 d .
H65A H 0.5500 0.4401 0.8195 0.040 Uiso 1 1 calc R
C66 C 0.45876(13) 0.37436(9) 0.76740(11) 0.0286(4) Uani 1 1 d .
H66A H 0.4173 0.3799 0.7976 0.034 Uiso 1 1 calc R
C67 C 0.26354(11) 0.20388(7) 0.55106(10) 0.0200(4) Uani 1 1 d .
H67A H 0.3320 0.2027 0.5804 0.024 Uiso 1 1 calc R
H67B H 0.2565 0.1996 0.4946 0.024 Uiso 1 1 calc R
C68 C 0.21626(12) 0.15194(7) 0.57627(10) 0.0205(4) Uani 1 1 d .
C69 C 0.16093(13) 0.11338(8) 0.52084(12) 0.0293(4) Uani 1 1 d .
H69A H 0.1536 0.1193 0.4669 0.035 Uiso 1 1 calc R
C70 C 0.11618(15) 0.06626(8) 0.54321(14) 0.0379(5) Uani 1 1 d .
H70A H 0.0779 0.0406 0.5045 0.046 Uiso 1 1 calc R
C71 C 0.12714(15) 0.05663(9) 0.62160(14) 0.0405(5) Uani 1 1 d .
H71A H 0.0965 0.0245 0.6369 0.049 Uiso 1 1 calc R
C72 C 0.18301(14) 0.09411(8) 0.67745(12) 0.0347(5) Uani 1 1 d .
H72A H 0.1913 0.0875 0.7314 0.042 Uiso 1 1 calc R
C73 C 0.22723(13) 0.14162(7) 0.65509(11) 0.0254(4) Uani 1 1 d .
H73A H 0.2653 0.1673 0.6940 0.030 Uiso 1 1 calc R
C74 C 0.06086(11) 0.25495(7) 0.45488(9) 0.0185(3) Uani 1 1 d .
H74A H 0.0929 0.2275 0.4288 0.022 Uiso 1 1 calc R
H74B H 0.0282 0.2847 0.4156 0.022 Uiso 1 1 calc R
C75 C -0.01353(11) 0.22091(7) 0.47950(9) 0.0169(3) Uani 1 1 d .
C76 C -0.00347(12) 0.20741(7) 0.55714(10) 0.0204(4) Uani 1 1 d .
H76A H 0.0501 0.2211 0.5980 0.024 Uiso 1 1 calc R
C77 C -0.07213(12) 0.17376(8) 0.57499(11) 0.0242(4) Uani 1 1 d .
H77A H -0.0647 0.1643 0.6281 0.029 Uiso 1 1 calc R
C78 C -0.15118(13) 0.15398(8) 0.51597(12) 0.0266(4) Uani 1 1 d .
H78A H -0.1974 0.1308 0.5285 0.032 Uiso 1 1 calc R
C79 C -0.16191(14) 0.16822(8) 0.43922(12) 0.0311(5) Uani 1 1 d .
H79A H -0.2161 0.1553 0.3984 0.037 Uiso 1 1 calc R
C80 C -0.09333(13) 0.20150(8) 0.42169(10) 0.0257(4) Uani 1 1 d .
H80A H -0.1014 0.2112 0.3685 0.031 Uiso 1 1 calc R

loop_
_atom_site_aniso_label
_atom_site_aniso_U_11
_atom_site_aniso_U_22
_atom_site_aniso_U_33
_atom_site_aniso_U_23
_atom_site_aniso_U_13
_atom_site_aniso_U_12
Yb1 0.01720(3) 0.01537(3) 0.01230(3) -0.00042(3) 0.00584(2) -0.00083(3)
C1 0.0189(7) 0.0181(7) 0.0139(6) -0.0003(6) 0.0083(6) -0.0003(6)
C2 0.0176(7) 0.0169(7) 0.0113(6) 0.0003(6) 0.0058(6) -0.0011(6)
C3 0.0200(7) 0.0177(7) 0.0107(6) -0.0034(6) 0.0059(6) -0.0029(6)
C4 0.0221(7) 0.0165(7) 0.0124(6) -0.0008(6) 0.0074(6) -0.0006(6)
C5 0.0204(7) 0.0187(8) 0.0136(7) -0.0002(6) 0.0079(6) 0.0034(6)
C6 0.0169(7) 0.0184(7) 0.0169(7) 0.0006(6) 0.0085(6) -0.0014(6)
C7 0.0223(7) 0.0182(8) 0.0142(7) 0.0005(6) 0.0084(6) -0.0014(6)
C8 0.0198(7) 0.0203(8) 0.0125(6) 0.0026(6) 0.0052(6) -0.0016(6)
C9 0.0190(7) 0.0176(7) 0.0139(7) 0.0018(6) 0.0062(6) -0.0007(6)
C10 0.0172(7) 0.0200(8) 0.0141(7) 0.0001(6) 0.0069(6) -0.0019(6)
C11 0.0173(7) 0.0237(8) 0.0180(7) 0.0000(6) 0.0066(6) -0.0037(6)
C12 0.0134(7) 0.0170(7) 0.0195(7) -0.0015(6) 0.0027(6) -0.0057(6)
C13 0.0223(8) 0.0204(8) 0.0189(7) 0.0001(7) 0.0032(7) -0.0057(7)
C14 0.0280(9) 0.0409(10) 0.0217(8) -0.0088(8) 0.0116(7) -0.0169(8)
C15 0.0273(9) 0.0418(11) 0.0406(10) -0.0231(9) 0.0154(8) -0.0114(8)
C16 0.0235(9) 0.0219(9) 0.0483(12) -0.0128(8) 0.0058(9) -0.0008(7)
C17 0.0204(8) 0.0171(8) 0.0265(8) -0.0010(7) -0.0013(7) -0.0053(7)
C18 0.0176(7) 0.0169(7) 0.0169(7) -0.0019(6) 0.0056(6) -0.0010(6)
C19 0.0237(8) 0.0137(7) 0.0159(7) -0.0022(6) 0.0040(6) -0.0035(6)
C20 0.0310(9) 0.0186(8) 0.0204(8) -0.0006(7) 0.0026(7) -0.0018(7)
C21 0.0536(13) 0.0210(9) 0.0198(8) 0.0052(7) 0.0018(9) -0.0035(9)
C22 0.0573(12) 0.0275(9) 0.0182(8) -0.0037(7) 0.0154(8) -0.0129(9)
C23 0.0413(10) 0.0280(9) 0.0230(8) -0.0087(7) 0.0179(8) -0.0128(8)
C24 0.0265(8) 0.0209(8) 0.0191(7) -0.0036(7) 0.0073(7) -0.0042(7)
C25 0.0226(8) 0.0226(8) 0.0154(7) 0.0002(6) 0.0048(6) -0.0079(7)
C26 0.0206(8) 0.0177(8) 0.0143(7) -0.0029(6) 0.0032(6) -0.0056(6)
C27 0.0179(7) 0.0289(9) 0.0217(8) -0.0014(7) 0.0069(6) -0.0042(7)
C28 0.0184(8) 0.0254(9) 0.0265(8) 0.0001(7) 0.0040(7) -0.0006(7)
C29 0.0236(8) 0.0259(9) 0.0179(8) 0.0033(7) 0.0017(7) -0.0019(7)
C30 0.0316(9) 0.0242(8) 0.0195(8) 0.0001(7) 0.0100(7) 0.0015(7)
C31 0.0250(8) 0.0219(8) 0.0216(8) -0.0002(7) 0.0064(7) 0.0026(7)
C32 0.0270(8) 0.0174(8) 0.0163(7) 0.0000(6) 0.0090(6) 0.0015(6)
C33 0.0161(7) 0.0201(8) 0.0165(7) -0.0021(6) 0.0047(6) -0.0007(6)
C34 0.0211(8) 0.0198(8) 0.0178(7) -0.0004(6) 0.0070(6) -0.0001(6)
C35 0.0253(8) 0.0260(9) 0.0176(7) -0.0008(7) 0.0085(7) -0.0025(7)
C36 0.0239(8) 0.0287(9) 0.0204(8) -0.0090(7) 0.0091(7) -0.0012(7)
C37 0.0211(8) 0.0198(8) 0.0278(8) -0.0060(7) 0.0073(7) 0.0009(7)
C38 0.0203(7) 0.0161(7) 0.0226(8) -0.0018(6) 0.0075(6) -0.0021(6)
C39 0.0213(8) 0.0238(8) 0.0170(7) 0.0032(6) 0.0069(6) 0.0050(7)
C40 0.0206(8) 0.0161(7) 0.0221(7) -0.0038(6) 0.0077(6) -0.0007(6)
C41 0.0214(8) 0.0278(9) 0.0221(8) -0.0009(7) 0.0059(7) 0.0005(7)
C42 0.0274(9) 0.0361(10) 0.0251(8) -0.0039(8) 0.0117(7) -0.0048(8)
C43 0.0259(8) 0.0358(10) 0.0379(10) -0.0072(8) 0.0177(8) -0.0040(8)
C44 0.0171(8) 0.0282(9) 0.0360(10) -0.0037(8) 0.0058(7) -0.0005(7)
C45 0.0211(8) 0.0196(8) 0.0240(8) -0.0016(7) 0.0053(7) -0.0013(7)
C46 0.0204(8) 0.0216(8) 0.0247(8) 0.0002(7) 0.0114(7) 0.0006(6)
C47 0.0193(7) 0.0184(8) 0.0221(7) -0.0007(6) 0.0086(6) 0.0044(6)
C48 0.0197(8) 0.0238(9) 0.0293(9) -0.0033(7) 0.0053(7) -0.0002(7)
C49 0.0219(8) 0.0309(9) 0.0238(8) -0.0009(8) 0.0017(7) 0.0064(7)
C50 0.0254(8) 0.0270(9) 0.0231(8) 0.0046(7) 0.0087(7) 0.0090(7)
C51 0.0224(8) 0.0220(8) 0.0249(8) 0.0007(7) 0.0105(7) 0.0025(7)
C52 0.0179(7) 0.0198(8) 0.0204(7) -0.0013(6) 0.0060(6) 0.0032(6)
C53 0.0256(8) 0.0208(8) 0.0198(7) -0.0047(6) 0.0116(7) -0.0052(7)
C54 0.0159(7) 0.0222(8) 0.0150(7) -0.0002(6) 0.0028(6) 0.0029(6)
C55 0.0253(9) 0.0257(9) 0.0174(7) -0.0012(7) 0.0012(7) 0.0057(7)
C56 0.0363(10) 0.0400(11) 0.0155(8) -0.0003(8) 0.0040(7) 0.0203(9)
C57 0.0357(10) 0.0565(13) 0.0196(8) 0.0118(9) 0.0146(7) 0.0220(9)
C58 0.0226(8) 0.0432(11) 0.0292(9) 0.0120(8) 0.0129(7) 0.0057(8)
C59 0.0206(8) 0.0281(9) 0.0193(8) 0.0011(7) 0.0053(7) 0.0016(7)
C60 0.0224(8) 0.0259(9) 0.0159(7) 0.0037(7) 0.0018(7) -0.0041(7)
C61 0.0189(8) 0.0227(8) 0.0172(7) 0.0062(7) 0.0007(6) -0.0011(7)
C62 0.0210(8) 0.0238(8) 0.0196(8) 0.0075(7) 0.0032(7) 0.0057(7)
C63 0.0201(8) 0.0317(10) 0.0333(9) 0.0104(8) 0.0091(7) 0.0053(7)
C64 0.0205(9) 0.0288(9) 0.0455(11) 0.0063(9) 0.0046(8) -0.0030(8)
C65 0.0309(10) 0.0299(10) 0.0355(10) -0.0069(8) 0.0042(9) -0.0074(8)
C66 0.0246(9) 0.0353(10) 0.0260(9) -0.0034(8) 0.0081(7) -0.0036(8)
C67 0.0220(8) 0.0207(8) 0.0189(7) 0.0020(7) 0.0086(6) 0.0020(7)
C68 0.0225(8) 0.0161(8) 0.0253(8) 0.0025(6) 0.0109(7) 0.0045(6)
C69 0.0340(9) 0.0244(9) 0.0308(9) -0.0039(8) 0.0122(8) 0.0007(8)
C70 0.0364(11) 0.0241(9) 0.0532(13) -0.0079(9) 0.0140(10) -0.0070(8)
C71 0.0399(10) 0.0238(9) 0.0679(14) 0.0114(9) 0.0316(10) 0.0024(8)
C72 0.0420(10) 0.0292(10) 0.0411(10) 0.0152(8) 0.0251(9) 0.0103(8)
C73 0.0291(9) 0.0238(8) 0.0249(8) 0.0037(7) 0.0111(7) 0.0059(7)
C74 0.0207(8) 0.0215(8) 0.0133(7) 0.0005(6) 0.0055(6) -0.0007(6)
C75 0.0169(7) 0.0164(7) 0.0175(7) -0.0009(6) 0.0054(6) 0.0015(6)
C76 0.0180(8) 0.0240(8) 0.0175(7) -0.0020(7) 0.0032(6) -0.0025(7)
C77 0.0240(8) 0.0252(9) 0.0252(8) 0.0045(7) 0.0105(7) 0.0000(7)
C78 0.0200(8) 0.0216(8) 0.0372(10) 0.0044(7) 0.0073(8) -0.0019(7)
C79 0.0248(9) 0.0299(10) 0.0310(10) -0.0027(8) -0.0020(8) -0.0093(8)
C80 0.0267(9) 0.0256(9) 0.0195(8) -0.0013(7) -0.0004(7) -0.0021(7)

loop_
_atom_type_symbol
_atom_type_description
_atom_type_scat_dispersion_real
_atom_type_scat_dispersion_imag
_atom_type_scat_source
C C 0.0033 0.0016 'International Tables Vol C Tables 4.2.6.8 and 6.1.1.4'
H H 0.0000 0.0000 'International Tables Vol C Tables 4.2.6.8 and 6.1.1.4'
Yb Yb -0.3850 5.5486 'International Tables Vol C Tables 4.2.6.8 and 6.1.1.4'

loop_
_geom_angle_atom_site_label_1
_geom_angle_atom_site_label_2
_geom_angle_atom_site_label_3
_geom_angle
C10 Yb1 C1 147.84(5)
C10 Yb1 C6 30.75(5)
C1 Yb1 C6 168.00(5)
C10 Yb1 C5 123.76(5)
C1 Yb1 C5 30.60(5)
C6 Yb1 C5 154.29(5)
C10 Yb1 C2 127.37(5)
C1 Yb1 C2 30.56(5)
C6 Yb1 C2 137.59(5)
C5 Yb1 C2 50.38(5)
C10 Yb1 C9 30.57(5)
C1 Yb1 C9 137.06(5)
C6 Yb1 C9 50.11(5)
C5 Yb1 C9 106.47(5)
C2 Yb1 C9 139.23(5)
C10 Yb1 C4 98.33(5)
C1 Yb1 C4 50.12(5)
C6 Yb1 C4 128.15(5)
C5 Yb1 C4 30.39(5)
C2 Yb1 C4 49.84(5)
C9 Yb1 C4 92.44(5)
C10 Yb1 C3 100.16(5)
C1 Yb1 C3 50.13(5)
C6 Yb1 C3 121.24(5)
C5 Yb1 C3 50.08(5)
C2 Yb1 C3 30.22(5)
C9 Yb1 C3 109.31(5)
C4 Yb1 C3 29.97(5)
C10 Yb1 C7 50.25(5)
C1 Yb1 C7 159.90(5)
C6 Yb1 C7 30.08(5)
C5 Yb1 C7 146.34(5)
C2 Yb1 C7 163.27(5)
C9 Yb1 C7 49.68(5)
C4 Yb1 C7 142.12(5)
C3 Yb1 C7 149.83(5)
C10 Yb1 C8 49.88(5)
C1 Yb1 C8 142.30(5)
C6 Yb1 C8 49.49(5)
C5 Yb1 C8 117.24(5)
C2 Yb1 C8 165.69(5)
C9 Yb1 C8 29.81(5)
C4 Yb1 C8 115.95(5)
C3 Yb1 C8 138.38(5)
C7 Yb1 C8 29.86(5)
C10 Yb1 C13 143.36(5)
C1 Yb1 C13 67.14(5)
C6 Yb1 C13 118.71(5)
C5 Yb1 C13 81.96(5)
C2 Yb1 C13 88.77(5)
C9 Yb1 C13 124.41(5)
C4 Yb1 C13 111.97(5)
C3 Yb1 C13 116.41(5)
C7 Yb1 C13 93.52(5)
C8 Yb1 C13 96.79(5)
C10 Yb1 C52 87.01(5)
C1 Yb1 C52 108.41(5)
C6 Yb1 C52 62.85(5)
C5 Yb1 C52 137.69(4)
C2 Yb1 C52 88.56(4)
C9 Yb1 C52 112.87(5)
C4 Yb1 C52 130.79(4)
C3 Yb1 C52 100.85(4)
C7 Yb1 C52 74.96(4)
C8 Yb1 C52 104.72(5)
C13 Yb1 C52 88.27(5)
C5 C1 C2 108.22(14)
C5 C1 C11 126.44(14)
C2 C1 C11 125.26(14)
C5 C1 Yb1 75.24(9)
C2 C1 Yb1 75.90(9)
C11 C1 Yb1 112.81(10)
C1 C2 C3 107.94(13)
C1 C2 C18 125.38(14)
C3 C2 C18 126.19(13)
C1 C2 Yb1 73.54(9)
C3 C2 Yb1 76.26(8)
C18 C2 Yb1 122.43(10)
C4 C3 C2 107.95(13)
C4 C3 C25 126.13(14)
C2 C3 C25 125.91(14)
C4 C3 Yb1 74.88(9)
C2 C3 Yb1 73.52(8)
C25 C3 Yb1 116.75(10)
C3 C4 C5 108.11(14)
C3 C4 C32 126.01(14)
C5 C4 C32 124.80(14)
C3 C4 Yb1 75.16(9)
C5 C4 Yb1 72.94(9)
C32 C4 Yb1 127.14(10)
C1 C5 C4 107.77(13)
C1 C5 C39 125.63(14)
C4 C5 C39 126.55(14)
C1 C5 Yb1 74.16(9)
C4 C5 Yb1 76.67(9)
C39 C5 Yb1 117.10(10)
C7 C6 C10 108.56(14)
C7 C6 C46 126.37(15)
C10 C6 C46 124.98(14)
C7 C6 Yb1 77.61(9)
C10 C6 Yb1 73.22(9)
C46 C6 Yb1 118.23(10)
C6 C7 C8 107.78(14)
C6 C7 C53 125.50(15)
C8 C7 C53 126.30(14)
C6 C7 Yb1 72.31(9)
C8 C7 Yb1 76.75(9)
C53 C7 Yb1 122.62(10)
C9 C8 C7 107.68(14)
C9 C8 C60 125.67(15)
C7 C8 C60 124.87(14)
C9 C8 Yb1 72.55(9)
C7 C8 Yb1 73.40(9)
C60 C8 Yb1 131.60(11)
C10 C9 C8 107.96(14)
C10 C9 C67 125.08(14)
C8 C9 C67 126.68(14)
C10 C9 Yb1 71.54(9)
C8 C9 Yb1 77.64(9)
C67 C9 Yb1 121.48(10)
C6 C10 C9 107.99(13)
C6 C10 C74 124.77(14)
C9 C10 C74 126.86(14)
C6 C10 Yb1 76.03(9)
C9 C10 Yb1 77.88(9)
C74 C10 Yb1 117.97(10)
C1 C11 C12 111.29(13)
C17 C12 C13 117.63(16)
C17 C12 C11 122.13(15)
C13 C12 C11 120.22(15)
C14 C13 C12 121.14(16)
C14 C13 Yb1 107.28(11)
C12 C13 Yb1 92.34(10)
C15 C14 C13 120.22(17)
C16 C15 C14 119.31(18)
C15 C16 C17 120.66(18)
C16 C17 C12 121.01(17)
C2 C18 C19 115.43(13)
C20 C19 C24 118.16(16)
C20 C19 C18 119.80(15)
C24 C19 C18 121.96(14)
C21 C20 C19 120.82(18)
C22 C21 C20 120.37(18)
C21 C22 C23 119.47(17)
C22 C23 C24 120.60(18)
C23 C24 C19 120.56(16)
C3 C25 C26 117.10(14)
C27 C26 C31 118.08(15)
C27 C26 C25 120.39(15)
C31 C26 C25 121.50(15)
C26 C27 C28 121.30(17)
C29 C28 C27 119.70(16)
C28 C29 C30 119.72(16)
C29 C30 C31 120.22(17)
C30 C31 C26 120.96(16)
C4 C32 C33 115.76(13)
C34 C33 C38 118.21(15)
C34 C33 C32 122.83(15)
C38 C33 C32 118.94(15)
C33 C34 C35 120.86(16)
C36 C35 C34 120.07(16)
C35 C36 C37 119.60(16)
C36 C37 C38 120.17(16)
C37 C38 C33 121.06(16)
C5 C39 C40 117.21(14)
C41 C40 C45 118.66(16)
C41 C40 C39 122.28(15)
C45 C40 C39 119.06(15)
C40 C41 C42 120.42(16)
C43 C42 C41 120.03(17)
C42 C43 C44 120.32(18)
C43 C44 C45 119.11(17)
C40 C45 C44 121.44(17)
C6 C46 C47 114.47(14)
C48 C47 C52 118.19(15)
C48 C47 C46 121.35(15)
C52 C47 C46 120.41(15)
C47 C48 C49 120.86(16)
C50 C49 C48 120.48(16)
C51 C50 C49 119.14(17)
C50 C51 C52 120.63(16)
C51 C52 C47 120.68(15)
C51 C52 Yb1 115.65(11)
C47 C52 Yb1 92.62(10)
C7 C53 C54 117.19(14)
C59 C54 C55 118.60(16)
C59 C54 C53 123.28(15)
C55 C54 C53 118.07(15)
C56 C55 C54 121.02(17)
C57 C56 C55 119.40(18)
C58 C57 C56 120.40(18)
C57 C58 C59 120.20(19)
C54 C59 C58 120.33(17)
C8 C60 C61 118.55(14)
C66 C61 C62 118.03(16)
C66 C61 C60 121.69(16)
C62 C61 C60 120.21(15)
C63 C62 C61 120.92(17)
C64 C63 C62 120.23(18)
C65 C64 C63 119.66(18)
C64 C65 C66 120.11(19)
C61 C66 C65 121.00(18)
C9 C67 C68 115.01(14)
C69 C68 C73 118.31(16)
C69 C68 C67 120.52(16)
C73 C68 C67 121.17(15)
C68 C69 C70 120.95(19)
C71 C70 C69 120.24(19)
C72 C71 C70 119.46(18)
C71 C72 C73 120.37(19)
C72 C73 C68 120.66(17)
C10 C74 C75 115.38(13)
C80 C75 C76 118.57(15)
C80 C75 C74 118.44(15)
C76 C75 C74 122.96(14)
C75 C76 C77 119.84(15)
C78 C77 C76 120.73(17)
C79 C78 C77 119.40(17)
C78 C79 C80 119.71(17)
C75 C80 C79 121.74(17)

loop_
_geom_bond_atom_site_label_1
_geom_bond_atom_site_label_2
_geom_bond_distance
Yb1 C10 2.6490(16)
Yb1 C1 2.6825(16)
Yb1 C6 2.6850(16)
Yb1 C5 2.6964(16)
Yb1 C2 2.7128(15)
Yb1 C9 2.7304(15)
Yb1 C4 2.7445(15)
Yb1 C3 2.7481(15)
Yb1 C7 2.7526(16)
Yb1 C8 2.7959(15)
Yb1 C13 2.9522(16)
Yb1 C52 3.1967(16)
C1 C5 1.419(2)
C1 C2 1.422(2)
C1 C11 1.508(2)
C2 C3 1.424(2)
C2 C18 1.500(2)
C3 C4 1.420(2)
C3 C25 1.522(2)
C4 C5 1.427(2)
C4 C32 1.509(2)
C5 C39 1.505(2)
C6 C7 1.412(2)
C6 C10 1.415(2)
C6 C46 1.509(2)
C7 C8 1.430(2)
C7 C53 1.508(2)
C8 C9 1.423(2)
C8 C60 1.515(2)
C9 C10 1.420(2)
C9 C67 1.510(2)
C10 C74 1.502(2)
C11 C12 1.510(2)
C12 C17 1.395(2)
C12 C13 1.399(2)
C13 C14 1.390(3)
C14 C15 1.384(3)
C15 C16 1.380(3)
C16 C17 1.387(3)
C18 C19 1.525(2)
C19 C20 1.396(2)
C19 C24 1.397(2)
C20 C21 1.392(3)
C21 C22 1.378(3)
C22 C23 1.384(3)
C23 C24 1.389(2)
C25 C26 1.523(2)
C26 C27 1.389(2)
C26 C31 1.396(2)
C27 C28 1.397(2)
C28 C29 1.384(3)
C29 C30 1.386(3)
C30 C31 1.389(2)
C32 C33 1.523(2)
C33 C34 1.393(2)
C33 C38 1.396(2)
C34 C35 1.397(2)
C35 C36 1.386(2)
C36 C37 1.387(3)
C37 C38 1.389(2)
C39 C40 1.523(2)
C40 C41 1.388(2)
C40 C45 1.391(2)
C41 C42 1.398(3)
C42 C43 1.383(3)
C43 C44 1.388(3)
C44 C45 1.392(3)
C46 C47 1.513(2)
C47 C48 1.390(2)
C47 C52 1.400(2)
C48 C49 1.393(3)
C49 C50 1.385(3)
C50 C51 1.384(2)
C51 C52 1.389(2)
C53 C54 1.520(2)
C54 C59 1.389(2)
C54 C55 1.392(2)
C55 C56 1.390(3)
C56 C57 1.381(3)
C57 C58 1.374(3)
C58 C59 1.393(3)
C60 C61 1.516(2)
C61 C66 1.388(3)
C61 C62 1.393(2)
C62 C63 1.389(2)
C63 C64 1.383(3)
C64 C65 1.375(3)
C65 C66 1.396(3)
C67 C68 1.520(2)
C68 C69 1.389(2)
C68 C73 1.393(3)
C69 C70 1.390(3)
C70 C71 1.383(3)
C71 C72 1.381(3)
C72 C73 1.393(3)
C74 C75 1.528(2)
C75 C80 1.382(2)
C75 C76 1.389(2)
C76 C77 1.395(2)
C77 C78 1.388(3)
C78 C79 1.375(3)
C79 C80 1.387(3)
